data_2005230
loop_
_publ_author_name
'Thommen, M.'
'Keese, R.'
'F\"ortsch, M.'

_publ_section_title
;
 A <i>cis</i>,<i>trans</i>,<i>cis</i>,<i>cis</i>-[4.5.5.5]Fenestrane
 Derivative
;
_journal_issue 8
_journal_name_full 'Acta Crystallographica Section C'
_journal_page_first 2051
_journal_page_last 2053
_journal_paper_doi 10.1107/S0108270196002120
_journal_volume 52
_journal_year 1996
_chemical_formula_moiety 'C18 H30 O2 Si1'
_chemical_formula_sum 'C18 H30 O2 Si'
_chemical_formula_weight 306.51
_chemical_melting_point 331.15
_chemical_name_systematic
;
rel-(1R,4R,7S,10R)-7-tert.-butyl-dimethyl-silyloxy-
tetracyclo[5.4.1.0^4,12^.0^10,12^]dodecan-2-one
;
_space_group_IT_number 14
_symmetry_cell_setting monoclinic
_symmetry_space_group_name_Hall '-P 2yn'
_symmetry_space_group_name_H-M 'P 1 21/n 1'
_audit_creation_method SHELXL
_cell_angle_alpha 90
_cell_angle_beta 90.81(1)
_cell_angle_gamma 90
_cell_formula_units_Z 4
_cell_length_a 11.212(2)
_cell_length_b 8.4300(8)
_cell_length_c 19.384(2)
_cell_measurement_reflns_used 18
_cell_measurement_temperature 293(2)
_cell_measurement_theta_max 18.60
_cell_measurement_theta_min 8.70
_cell_volume 1831.9(4)
_computing_cell_refinement 'CAD-4 Software'
_computing_data_collection 'CAD-4 Software (Enraf-Nonius, 1989)'
_computing_data_reduction 'SDP (Enraf-Nonius, 1985)'
_computing_molecular_graphics 'SHELXTL-Plus (Sheldrick, 1990b)'
_computing_publication_material SHELXL93
_computing_structure_refinement 'SHELXL93 (Sheldrick, 1993)'
_computing_structure_solution 'SHELXS86 (Sheldrick, 1990a)'
_diffrn_ambient_temperature 293(2)
_diffrn_measurement_device 'Enraf-Nonius CAD-4'
_diffrn_measurement_method \w
_diffrn_radiation_monochromator graphite
_diffrn_radiation_source 'fine-focus sealed tube'
_diffrn_radiation_type MoK\a
_diffrn_radiation_wavelength 0.71069
_diffrn_reflns_av_R_equivalents 0.0175
_diffrn_reflns_av_sigmaI/netI 0.0251
_diffrn_reflns_limit_h_max 13
_diffrn_reflns_limit_h_min -13
_diffrn_reflns_limit_k_max 10
_diffrn_reflns_limit_k_min -1
_diffrn_reflns_limit_l_max 23
_diffrn_reflns_limit_l_min -1
_diffrn_reflns_number 4038
_diffrn_reflns_theta_max 24.97
_diffrn_reflns_theta_min 2.09
_diffrn_standards_decay_% 16.7
_diffrn_standards_interval_time 60
_diffrn_standards_number 3
_exptl_absorpt_coefficient_mu 0.131
_exptl_absorpt_correction_T_max 0.999
_exptl_absorpt_correction_T_min 0.977
_exptl_absorpt_correction_type 'empirical via \y scan (Enraf-Nonius, 1985)'
_exptl_crystal_colour colourless
_exptl_crystal_density_diffrn 1.111
_exptl_crystal_density_method 'not measured'
_exptl_crystal_description 'elongated flat prism'
_exptl_crystal_F_000 672
_exptl_crystal_size_max 0.37
_exptl_crystal_size_mid 0.35
_exptl_crystal_size_min 0.27
_refine_diff_density_max 0.174
_refine_diff_density_min -0.267
_refine_ls_extinction_method none
_refine_ls_goodness_of_fit_all 1.062
_refine_ls_goodness_of_fit_obs 1.094
_refine_ls_hydrogen_treatment 'H atoms refined with group U~iso~'
_refine_ls_matrix_type full
_refine_ls_number_parameters 282
_refine_ls_number_reflns 3212
_refine_ls_number_restraints 0
_refine_ls_restrained_S_all 1.062
_refine_ls_restrained_S_obs 1.094
_refine_ls_R_factor_all 0.0718
_refine_ls_R_factor_obs 0.0421
_refine_ls_shift/esd_max 0.000
_refine_ls_shift/esd_mean 0.000
_refine_ls_structure_factor_coef Fsqd
_refine_ls_weighting_scheme
;
calc w = 1/[\s^2^(F~o~^2^) + (0.065P)^2^ + 0.4327P]
where P = (F~o~^2^ + 2F~c~^2^)/3
;
_refine_ls_wR_factor_all 0.1246
_refine_ls_wR_factor_obs 0.1071
_reflns_number_observed 2318
_reflns_number_total 3212
_reflns_observed_criterion >2sigma(I)
_cod_data_source_file cf1072.cif
_cod_data_source_block fenest
_cod_depositor_comments
;
The following automatic conversions were performed:

'_chemical_melting_point' value '58\%C' was changed to '331.15' - it
was converted from degrees Celsius(C) to Kelvins(K).

Automatic conversion script
Id: cif_fix_values 1715 2011-07-08 13:25:40Z adriana 
;
_cod_original_sg_symbol_H-M 'P 21/n'
_cod_original_formula_sum 'C18 H30 O2 Si1'
_cod_database_code 2005230

loop_
_symmetry_equiv_pos_as_xyz
'x, y, z'
'-x+1/2, y+1/2, -z+1/2'
'-x, -y, -z'
'x-1/2, -y-1/2, z-1/2'

loop_
_atom_site_aniso_label
_atom_site_aniso_U_11
_atom_site_aniso_U_22
_atom_site_aniso_U_33
_atom_site_aniso_U_12
_atom_site_aniso_U_13
_atom_site_aniso_U_23
C1 0.0499(12) 0.0593(14) 0.0445(11) -0.0040(10) -0.0033(9) 0.0027(10)
C2 0.080(2) 0.0507(13) 0.0395(11) -0.0059(12) -0.0056(10) 0.0021(10)
C3 0.082(2) 0.066(2) 0.0546(14) 0.0247(14) -0.0038(13) 0.0063(13)
C4 0.0526(12) 0.073(2) 0.0383(11) 0.0162(11) -0.0028(9) 0.0003(11)
C5 0.0452(13) 0.135(3) 0.0556(15) 0.001(2) -0.0069(11) 0.011(2)
C6 0.0600(15) 0.101(2) 0.0453(12) -0.0256(15) -0.0045(11) 0.0104(14)
C7 0.0559(12) 0.0519(12) 0.0302(9) -0.0067(10) -0.0064(8) -0.0005(9)
C8 0.105(2) 0.0442(14) 0.0516(14) -0.0006(14) -0.0056(14) -0.0007(11)
C9 0.129(3) 0.054(2) 0.0516(14) 0.001(2) -0.004(2) -0.0149(12)
C10 0.079(2) 0.0572(14) 0.0321(10) 0.0027(12) -0.0021(10) -0.0090(10)
C11 0.079(2) 0.077(2) 0.0564(14) 0.0220(14) 0.0202(13) 0.0041(14)
C12 0.0449(10) 0.0438(11) 0.0306(9) 0.0013(9) -0.0043(7) -0.0041(8)
C13 0.0529(14) 0.078(2) 0.062(2) 0.0014(13) 0.0016(11) 0.0073(14)
C14 0.086(2) 0.062(2) 0.063(2) -0.0009(15) -0.0106(14) 0.0152(13)
C15 0.0631(14) 0.076(2) 0.0406(11) 0.0073(12) -0.0115(10) -0.0100(11)
C16 0.121(3) 0.068(2) 0.082(2) 0.009(2) -0.009(2) -0.019(2)
C17 0.088(2) 0.133(3) 0.066(2) 0.009(2) 0.018(2) -0.023(2)
C18 0.109(2) 0.128(3) 0.057(2) 0.027(2) -0.036(2) -0.031(2)
O1 0.121(2) 0.0622(11) 0.0670(11) -0.0271(11) -0.0078(11) 0.0127(9)
O2 0.0557(8) 0.0626(10) 0.0316(7) 0.0054(7) -0.0081(6) -0.0028(6)
Si 0.0495(3) 0.0513(4) 0.0337(3) 0.0008(3) -0.0053(2) 0.0033(3)

loop_
_atom_site_label
_atom_site_occupancy
_atom_site_fract_x
_atom_site_fract_y
_atom_site_fract_z
_atom_site_U_iso_or_equiv
_atom_site_thermal_displace_type
_atom_site_calc_flag
_atom_site_type_symbol
C1 1 .5624(2) .3295(3) .1304(1) .0513(5) Uani d C
C2 1 .5096(2) .4765(3) .0961(1) .0570(6) Uani d C
C3 1 .3739(3) .4688(3) .0963(1) .0676(7) Uani d C
C4 1 .3495(2) .3505(3) .1533(1) .0546(6) Uani d C
C5 1 .2434(2) .2430(5) .1589(1) .0786(9) Uani d C
C6 1 .2912(2) .1126(4) .2081(1) .0689(8) Uani d C
C7 1 .4306(2) .1170(3) .2076(1) .0461(5) Uani d C
C8 1 .4875(3) -.0378(3) .1845(1) .0669(7) Uani d C
C9 1 .4609(4) -.0417(3) .1068(1) .0783(9) Uani d C
C10 1 .4687(2) .1306(3) .0838(1) .0560(6) Uani d C
C11 1 .5933(3) .2030(4) .0762(1) .0705(7) Uani d C
C12 1 .4518(2) .2355(2) .14968(9) .0398(4) Uani d C
C13 1 .7268(2) .1846(4) .2888(2) .0642(7) Uani d C
C14 1 .5812(3) -.0629(3) .3619(2) .0705(7) Uani d C
C15 1 .5471(2) .2891(3) .3983(1) .0599(6) Uani d C
C16 1 .5512(4) .4588(4) .3700(2) .091(1) Uani d C
C17 1 .4232(3) .2598(5) .4266(2) .095(1) Uani d C
C18 1 .6389(4) .2736(5) .4573(2) .099(1) Uani d C
O1 1 .5678(2) .5832(2) .07199(9) .0834(6) Uani d O
O2 1 .4693(1) .1734(2) .27314(6) .0501(4) Uani d O
Si 1 .57961(5) .14323(7) .32776(3) .0449(2) Uani d Si
H31 1 .341(2) .566(3) .103(1) .076(2) Uiso d H
H32 1 .348(2) .426(3) .052(2) .076(2) Uiso d H
H4 1 .360(2) .405(3) .198(1) .076(2) Uiso d H
H51 1 .171(2) .288(3) .176(1) .076(2) Uiso d H
H52 1 .226(2) .195(3) .116(2) .076(2) Uiso d H
H61 1 .265(2) .012(3) .198(1) .076(2) Uiso d H
H62 1 .264(2) .134(3) .253(2) .076(2) Uiso d H
H81 1 .455(2) -0.127(3) .209(1) .076(2) Uiso d H
H82 1 .572(2) -.029(3) .192(1) .076(2) Uiso d H
H91 1 .377(2) -.081(3) .100(1) .076(2) Uiso d H
H92 1 .517(2) -0.107(3) .084(1) .076(2) Uiso d H
H10 1 .412(2) .157(3) .046(1) .076(2) Uiso d H
H111 1 .614(2) .247(3) .032(1) .076(2) Uiso d H
H112 1 .655(2) .130(3) .096(1) .076(2) Uiso d H
H1 1 .619(2) .361(3) .164(1) .076(2) Uiso d H
H131 1 .733(3) .290(4) .272(2) .112(3) Uiso d H
H132 1 .747(3) .123(4) .249(2) .112(3) Uiso d H
H133 1 .789(3) .181(4) .325(2) .112(3) Uiso d H
H141 1 .590(3) -0.135(4) .327(2) .112(3) Uiso d H
H142 1 .641(3) -.071(4) .397(2) .112(3) Uiso d H
H143 1 .508(3) -.080(4) .389(2) .112(3) Uiso d H
H161 1 .639(3) .482(4) .352(2) .112(3) Uiso d H
H162 1 .504(3) .476(4) .328(2) .112(3) Uiso d H
H163 1 .534(3) .535(4) .404(2) .112(3) Uiso d H
H171 1 .356(3) .268(4) .390(2) .112(3) Uiso d H
H172 1 .406(3) .332(4) .463(2) .112(3) Uiso d H
H173 1 .418(3) .150(4) .443(2) .112(3) Uiso d H
H181 1 .723(3) .298(4) .439(2) .112(3) Uiso d H
H182 1 .645(3) .167(4) .473(2) .112(3) Uiso d H
H183 1 .623(3) .347(4) .495(2) .112(3) Uiso d H

loop_
_atom_type_symbol
_atom_type_description
_atom_type_scat_dispersion_real
_atom_type_scat_dispersion_imag
_atom_type_scat_source
Si Si 0.0817 0.0704 'International Tables Vol C Tables 4.2.6.8 and 6.1.1.4'
O O 0.0106 0.0060 'International Tables Vol C Tables 4.2.6.8 and 6.1.1.4'
C C 0.0033 0.0016 'International Tables Vol C Tables 4.2.6.8 and 6.1.1.4'
H H 0.0000 0.0000 'International Tables Vol C Tables 4.2.6.8 and 6.1.1.4'

loop_
_geom_angle_atom_site_label_1
_geom_angle_atom_site_label_2
_geom_angle_atom_site_label_3
_geom_angle
_geom_angle_publ_flag
C12 C1 C2 102.6(2) no
C12 C1 C11 89.9(2) no
C2 C1 C11 110.8(2) no
C12 C1 H1 121.3(16) no
C2 C1 H1 109.1(16) no
C11 C1 H1 120.8(16) no
O1 C2 C3 125.3(2) no
O1 C2 C1 124.5(2) no
C3 C2 C1 110.2(2) no
C4 C3 C2 102.8(2) no
C4 C3 H31 114.9(17) no
C2 C3 H31 111.7(17) no
C4 C3 H32 110.0(16) no
C2 C3 H32 107.6(15) no
H31 C3 H32 110.(2) no
C5 C4 C12 102.7(2) yes
C5 C4 C3 127.0(2) yes
C12 C4 C3 104.1(2) yes
C5 C4 H4 107.7(15) no
C12 C4 H4 105.3(15) no
C3 C4 H4 108.0(16) no
C4 C5 C6 101.9(2) no
C4 C5 H51 117.5(17) no
C6 C5 H51 111.2(16) no
C4 C5 H52 110.6(16) no
C6 C5 H52 107.5(17) no
H51 C5 H52 108.(2) no
C5 C6 C7 108.5(2) no
C5 C6 H61 114.2(17) no
C7 C6 H61 109.9(17) no
C5 C6 H62 108.6(16) no
C7 C6 H62 109.4(16) no
H61 C6 H62 106.(2) no
O2 C7 C8 115.3(2) no
O2 C7 C12 113.0(2) no
C8 C7 C12 105.9(2) no
O2 C7 C6 107.2(2) no
C8 C7 C6 113.9(2) no
C12 C7 C6 100.7(2) no
C7 C8 C9 103.4(2) no
C7 C8 H81 111.2(16) no
C9 C8 H81 113.5(16) no
C7 C8 H82 107.6(17) no
C9 C8 H82 109.5(17) no
H81 C8 H82 111.(2) no
C10 C9 C8 104.8(2) no
C10 C9 H91 109.1(16) no
C8 C9 H91 108.2(16) no
C10 C9 H92 112.0(16) no
C8 C9 H92 110.4(16) no
H91 C9 H92 112.(2) no
C9 C10 C11 117.7(2) no
C9 C10 C12 107.0(2) no
C11 C10 C12 88.6(2) no
C9 C10 H10 113.3(15) no
C11 C10 H10 114.3(15) no
C12 C10 H10 113.3(15) no
C10 C11 C1 89.7(2) no
C10 C11 H111 117.9(16) no
C1 C11 H111 113.3(17) no
C10 C11 H112 110.4(15) no
C1 C11 H112 109.2(16) no
H111 C11 H112 114.(2) no
C4 C12 C1 107.5(2) yes
C4 C12 C7 105.2(2) yes
C1 C12 C7 131.1(2) yes
C4 C12 C10 120.2(2) yes
C1 C12 C10 89.1(2) yes
C7 C12 C10 104.6(2) yes
C7 O2 Si 138.22(14) no
O2 Si C13 112.07(10) no
O2 Si C14 112.26(11) no
C13 Si C14 108.42(14) no
O2 Si C15 102.52(9) no
C13 Si C15 110.81(13) no
C14 Si C15 110.72(13) no
Si C13 H131 113.(2) no
Si C13 H132 116.(2) no
H131 C13 H132 102.(3) no
Si C13 H133 109.2(19) no
H131 C13 H133 103.(3) no
H132 C13 H133 113.(3) no
Si C14 H141 111.(2) no
Si C14 H142 109.(2) no
H141 C14 H142 113.(3) no
Si C14 H143 109.(2) no
H141 C14 H143 113.(3) no
H142 C14 H143 101.(3) no
C17 C15 C16 108.2(3) no
C17 C15 C18 108.9(3) no
C16 C15 C18 108.9(3) no
C17 C15 Si 110.1(2) no
C16 C15 Si 110.1(2) no
C18 C15 Si 110.6(2) no
C15 C16 H161 108.7(19) no
C15 C16 H162 115.(2) no
H161 C16 H162 101.(3) no
C15 C16 H163 112.(2) no
H161 C16 H163 108.(3) no
H162 C16 H163 112.(3) no
C15 C17 H171 113.6(18) no
C15 C17 H172 111.(2) no
H171 C17 H172 109.(3) no
C15 C17 H173 109.(2) no
H171 C17 H173 104.(3) no
H172 C17 H173 110.(3) no
C15 C18 H181 110.(2) no
C15 C18 H182 111.(2) no
H181 C18 H182 104.(3) no
C15 C18 H183 112.(2) no
H181 C18 H183 108.(3) no
H182 C18 H183 112.(3) no

loop_
_geom_bond_atom_site_label_1
_geom_bond_atom_site_label_2
_geom_bond_distance
_geom_bond_publ_flag
C1 C12 1.522(3) yes
C1 C2 1.523(3) yes
C1 C11 1.541(3) yes
C1 H1 0.94(3) no
C2 O1 1.208(3) no
C2 C3 1.523(4) yes
C3 C4 1.516(3) yes
C3 H31 0.91(3) no
C3 H32 0.97(3) no
C4 C5 1.500(4) yes
C4 C12 1.504(3) yes
C4 H4 0.98(3) no
C5 C6 1.546(4) yes
C5 H51 0.96(3) no
C5 H52 0.95(3) no
C6 C7 1.564(3) yes
C6 H61 0.92(3) no
C6 H62 0.95(3) no
C7 O2 1.419(2) no
C7 C8 1.523(3) yes
C7 C12 1.524(3) yes
C8 C9 1.532(4) yes
C8 H81 0.96(3) no
C8 H82 0.95(3) no
C9 C10 1.523(4) yes
C9 H91 1.01(3) no
C9 H92 0.95(3) no
C10 C11 1.533(4) yes
C10 C12 1.567(3) yes
C10 H10 0.99(3) no
C11 H111 0.96(3) no
C11 H112 1.00(3) no
O2 Si 1.6366(14) no
Si C13 1.857(3) no
Si C14 1.860(3) no
Si C15 1.879(2) no
C13 H131 0.95(4) no
C13 H132 0.95(4) no
C13 H133 0.98(3) no
C14 H141 0.91(4) no
C14 H142 0.95(3) no
C14 H143 0.99(4) no
C15 C17 1.521(4) no
C15 C16 1.533(4) no
C15 C18 1.533(3) no
C16 H161 1.07(3) no
C16 H162 0.97(4) no
C16 H163 0.95(4) no
C17 H171 1.03(3) no
C17 H172 0.96(4) no
C17 H173 0.98(3) no
C18 H181 1.03(3) no
C18 H182 0.95(3) no
C18 H183 0.97(4) no

loop_
_geom_torsion_atom_site_label_1
_geom_torsion_atom_site_label_2
_geom_torsion_atom_site_label_3
_geom_torsion_atom_site_label_4
_geom_torsion
_geom_torsion_publ_flag
C12 C1 C2 O1 -179.0(2) no
C11 C1 C2 O1 -84.2(3) no
C12 C1 C2 C3 0.7(2) no
C11 C1 C2 C3 95.5(2) no
O1 C2 C3 C4 -159.8(2) no
C1 C2 C3 C4 20.4(3) no
C2 C3 C4 C5 -151.7(3) no
C2 C3 C4 C12 -33.4(2) no
C12 C4 C5 C6 39.8(3) no
C3 C4 C5 C6 158.8(2) no
C4 C5 C6 C7 -19.7(3) no
C5 C6 C7 O2 110.6(2) no
C5 C6 C7 C8 -120.7(3) no
C5 C6 C7 C12 -7.8(3) no
O2 C7 C8 C9 -163.1(2) no
C12 C7 C8 C9 -37.4(3) no
C6 C7 C8 C9 72.4(3) no
C7 C8 C9 C10 35.6(3) no
C8 C9 C10 C11 76.7(3) no
C8 C9 C10 C12 -20.9(3) no
C9 C10 C11 C1 -120.4(2) no
C12 C10 C11 C1 -12.0(2) no
C12 C1 C11 C10 12.3(2) no
C2 C1 C11 C10 -91.2(2) no
C5 C4 C12 C1 169.7(2) no
C3 C4 C12 C1 35.7(2) no
C5 C4 C12 C7 -47.3(2) no
C3 C4 C12 C7 178.8(2) no
C5 C4 C12 C10 70.1(2) no
C3 C4 C12 C10 -63.8(3) no
C2 C1 C12 C4 -22.3(2) no
C11 C1 C12 C4 -133.6(2) no
C2 C1 C12 C7 -151.9(2) no
C11 C1 C12 C7 96.8(2) no
C2 C1 C12 C10 99.3(2) no
C11 C1 C12 C10 -12.0(2) no
O2 C7 C12 C4 -81.2(2) no
C8 C7 C12 C4 151.7(2) no
C6 C7 C12 C4 32.9(2) no
O2 C7 C12 C1 49.3(3) no
C8 C7 C12 C1 -77.8(3) no
C6 C7 C12 C1 163.4(2) no
O2 C7 C12 C10 151.3(2) no
C8 C7 C12 C10 24.2(2) no
C6 C7 C12 C10 -94.7(2) no
C9 C10 C12 C4 -119.5(3) no
C11 C10 C12 C4 121.9(2) no
C9 C10 C12 C1 130.7(2) no
C11 C10 C12 C1 12.1(2) no
C9 C10 C12 C7 -1.8(3) no
C11 C10 C12 C7 -120.4(2) no
C8 C7 O2 Si 16.7(3) no
C12 C7 O2 Si -105.4(2) no
C6 C7 O2 Si 144.6(2) no
C7 O2 Si C13 58.9(2) no
C7 O2 Si C14 -63.4(2) no
C7 O2 Si C15 177.7(2) no
O2 Si C15 C17 56.8(2) no
C13 Si C15 C17 176.5(2) no
C14 Si C15 C17 -63.1(2) no
O2 Si C15 C16 -62.4(2) no
C13 Si C15 C16 57.4(2) no
C14 Si C15 C16 177.7(2) no
O2 Si C15 C18 177.2(2) no
C13 Si C15 C18 -63.0(3) no
C14 Si C15 C18 57.3(3) no
